data_4344810
loop_
_publ_author_name
'Xu, Caixia'
'Zhang, Jianguo'
'Yin, Xin'
'Cheng, Zhenxuan'

_publ_section_title
;
 Structural Diversity and Properties of M(II) Coordination Compounds
 Constructed by 3-Hydrazino-4-amino-1,2,4-triazole Dihydrochloride as
 Starting Material.
;
_journal_issue 1
_journal_name_full 'Inorganic chemistry'
_journal_page_first 322
_journal_paper_doi 10.1021/acs.inorgchem.5b02434
_journal_volume 55
_journal_year 2015
_chemical_formula_sum 'C6 H18 Cl2 N18 O4 Zn'
_chemical_formula_weight 542.65
_chemical_name_systematic
; 
 ? 
;
_space_group_IT_number 143
_symmetry_space_group_name_Hall 'P 3'
_symmetry_space_group_name_H-M 'P 3'
_atom_sites_solution_hydrogens geom
_atom_sites_solution_primary direct
_atom_sites_solution_secondary difmap
_audit_creation_method SHELXL-97
_cell_angle_alpha 90.00
_cell_angle_beta 90.00
_cell_angle_gamma 120.00
_cell_formula_units_Z 1
_cell_length_a 9.4540(9)
_cell_length_b 9.4540(9)
_cell_length_c 6.1473(11)
_cell_measurement_temperature 296(2)
_cell_volume 475.82(11)
_computing_structure_refinement 'SHELXL-97 (Sheldrick, 1997)'
_computing_structure_solution 'SHELXS-97 (Sheldrick, 1990)'
_diffrn_ambient_temperature 296(2)
_diffrn_measured_fraction_theta_full 1.000
_diffrn_measured_fraction_theta_max 1.000
_diffrn_radiation_monochromator graphite
_diffrn_radiation_source 'fine-focus sealed tube'
_diffrn_radiation_type MoK\a
_diffrn_radiation_wavelength 0.71073
_diffrn_reflns_av_R_equivalents 0.0162
_diffrn_reflns_av_sigmaI/netI 0.0299
_diffrn_reflns_limit_h_max 11
_diffrn_reflns_limit_h_min -12
_diffrn_reflns_limit_k_max 12
_diffrn_reflns_limit_k_min -12
_diffrn_reflns_limit_l_max 6
_diffrn_reflns_limit_l_min -8
_diffrn_reflns_number 3912
_diffrn_reflns_theta_full 28.46
_diffrn_reflns_theta_max 28.46
_diffrn_reflns_theta_min 2.49
_exptl_absorpt_coefficient_mu 1.635
_exptl_crystal_density_diffrn 1.894
_exptl_crystal_density_method 'not measured'
_exptl_crystal_F_000 276
_refine_diff_density_max 0.161
_refine_diff_density_min -0.214
_refine_diff_density_rms 0.045
_refine_ls_abs_structure_details 'Flack H D (1983), Acta Cryst. A39, 876-881'
_refine_ls_abs_structure_Flack 0.017(7)
_refine_ls_extinction_method none
_refine_ls_goodness_of_fit_ref 1.122
_refine_ls_hydrogen_treatment mixed
_refine_ls_matrix_type full
_refine_ls_number_parameters 118
_refine_ls_number_reflns 1228
_refine_ls_number_restraints 2
_refine_ls_restrained_S_all 1.128
_refine_ls_R_factor_all 0.0152
_refine_ls_R_factor_gt 0.0151
_refine_ls_shift/su_max 0.003
_refine_ls_shift/su_mean 0.000
_refine_ls_structure_factor_coef Fsqd
_refine_ls_weighting_details 'calc w=1/[\s^2^(Fo^2^)+(0.0173P)^2^+0.0081P] where P=(Fo^2^+2Fc^2^)/3'
_refine_ls_weighting_scheme calc
_refine_ls_wR_factor_gt 0.0383
_refine_ls_wR_factor_ref 0.0383
_reflns_number_gt 1222
_reflns_number_total 1228
_reflns_threshold_expression >2sigma(I)
_cod_data_source_file ic5b02434_si_012.cif
_cod_data_source_block 1
_cod_original_sg_symbol_H-M P3
_cod_database_code 4344810

loop_
_symmetry_equiv_pos_as_xyz
'x, y, z'
'-y, x-y, z'
'-x+y, -x, z'

loop_
_atom_site_label
_atom_site_type_symbol
_atom_site_fract_x
_atom_site_fract_y
_atom_site_fract_z
_atom_site_U_iso_or_equiv
_atom_site_adp_type
_atom_site_occupancy
_atom_site_symmetry_multiplicity
_atom_site_calc_flag
_atom_site_refinement_flags
C1 C 0.93342(19) 0.60553(19) 0.1991(2) 0.0305(3) Uani 1 1 d .
C2 C 1.02879(16) 0.71342(16) 0.5139(2) 0.0224(2) Uani 1 1 d .
Cl1 Cl 0.6667 0.3333 0.71155(9) 0.02536(12) Uani 1 3 d S
Cl2 Cl 0.3333 0.6667 0.00454(9) 0.03113(13) Uani 1 3 d S
H1 H 1.143(3) 0.493(3) 0.300(5) 0.056(7) Uiso 1 1 d .
H2 H 0.910(3) 0.535(3) 0.084(4) 0.046(6) Uiso 1 1 d .
H3 H 0.733(4) 0.770(4) 0.796(4) 0.053(7) Uiso 1 1 d .
H4 H 0.789(4) 0.923(4) 0.936(5) 0.067(8) Uiso 1 1 d .
H5 H 1.154(3) 0.704(3) 0.753(4) 0.044(6) Uiso 1 1 d D
H6 H 0.982(3) 0.381(3) 0.422(4) 0.053(7) Uiso 1 1 d .
N1 N 0.96401(16) 0.79387(16) 0.42319(19) 0.0257(2) Uani 1 1 d .
N2 N 0.90202(18) 0.72384(17) 0.2188(2) 0.0318(3) Uani 1 1 d .
N3 N 1.01375(15) 0.59435(15) 0.37741(19) 0.0260(2) Uani 1 1 d .
N4 N 1.0722(2) 0.48680(18) 0.4194(3) 0.0354(3) Uani 1 1 d .
N5 N 1.09466(17) 0.74417(17) 0.7155(2) 0.0278(2) Uani 1 1 d D
N6 N 0.76996(18) 0.87137(19) 0.7995(2) 0.0310(3) Uani 1 1 d .
O1 O 0.80527(16) 0.32484(17) 0.7902(3) 0.0444(3) Uani 1 1 d .
O2 O 0.6667 0.3333 0.4774(4) 0.0515(6) Uani 1 3 d S
Zn1 Zn 1.0000 1.0000 0.58214(3) 0.02328(7) Uani 1 3 d S

loop_
_atom_site_aniso_label
_atom_site_aniso_U_11
_atom_site_aniso_U_22
_atom_site_aniso_U_33
_atom_site_aniso_U_23
_atom_site_aniso_U_13
_atom_site_aniso_U_12
C1 0.0351(8) 0.0299(7) 0.0244(6) -0.0041(5) -0.0035(5) 0.0145(6)
C2 0.0198(6) 0.0241(6) 0.0217(6) 0.0032(4) 0.0034(4) 0.0098(5)
Cl1 0.02592(17) 0.02592(17) 0.0242(2) 0.000 0.000 0.01296(8)
Cl2 0.03436(19) 0.03436(19) 0.0247(3) 0.000 0.000 0.01718(10)
N1 0.0306(6) 0.0272(6) 0.0204(5) -0.0009(4) -0.0039(4) 0.0153(5)
N2 0.0387(7) 0.0333(7) 0.0236(6) -0.0038(5) -0.0082(5) 0.0182(6)
N3 0.0263(6) 0.0262(6) 0.0265(5) -0.0005(4) 0.0012(4) 0.0138(5)
N4 0.0395(7) 0.0316(7) 0.0427(8) 0.0042(5) 0.0067(6) 0.0234(6)
N5 0.0320(6) 0.0326(6) 0.0245(5) -0.0009(4) -0.0049(5) 0.0203(5)
N6 0.0360(7) 0.0363(7) 0.0234(6) 0.0046(5) 0.0024(5) 0.0201(6)
O1 0.0349(6) 0.0513(8) 0.0546(8) 0.0029(6) -0.0050(5) 0.0272(6)
O2 0.0649(10) 0.0649(10) 0.0248(9) 0.000 0.000 0.0324(5)
Zn1 0.02467(9) 0.02467(9) 0.02050(11) 0.000 0.000 0.01233(4)

loop_
_atom_type_symbol
_atom_type_description
_atom_type_scat_dispersion_real
_atom_type_scat_dispersion_imag
_atom_type_scat_source
C C 0.0033 0.0016 'International Tables Vol C Tables 4.2.6.8 and 6.1.1.4'
H H 0.0000 0.0000 'International Tables Vol C Tables 4.2.6.8 and 6.1.1.4'
N N 0.0061 0.0033 'International Tables Vol C Tables 4.2.6.8 and 6.1.1.4'
O O 0.0106 0.0060 'International Tables Vol C Tables 4.2.6.8 and 6.1.1.4'
Cl Cl 0.1484 0.1585 'International Tables Vol C Tables 4.2.6.8 and 6.1.1.4'
Zn Zn 0.2839 1.4301 'International Tables Vol C Tables 4.2.6.8 and 6.1.1.4'

loop_
_geom_angle_atom_site_label_1
_geom_angle_atom_site_label_2
_geom_angle_atom_site_label_3
_geom_angle
_geom_angle_site_symmetry_1
_geom_angle_site_symmetry_3
N2 C1 N3 111.50(13) . .
N1 C2 N5 124.18(13) . .
N1 C2 N3 109.43(12) . .
N5 C2 N3 126.36(12) . .
O1 Cl1 O1 109.26(7) . 3_665
O1 Cl1 O1 109.26(7) . 2_655
O1 Cl1 O1 109.26(7) 3_665 2_655
O1 Cl1 O2 109.68(7) . .
O1 Cl1 O2 109.68(7) 3_665 .
O1 Cl1 O2 109.68(7) 2_655 .
C2 N1 N2 108.16(12) . .
C2 N1 Zn1 116.33(10) . .
N2 N1 Zn1 134.92(10) . .
C1 N2 N1 105.58(12) . .
C2 N3 C1 105.32(12) . .
C2 N3 N4 124.99(12) . .
C1 N3 N4 129.70(13) . .
C2 N5 N6 113.33(11) . 2_765
N5 N6 Zn1 108.62(8) 3_675 .
N1 Zn1 N1 99.17(4) . 3_675
N1 Zn1 N1 99.17(4) . 2_765
N1 Zn1 N1 99.17(4) 3_675 2_765
N1 Zn1 N6 164.30(5) . 3_675
N1 Zn1 N6 96.32(5) 3_675 3_675
N1 Zn1 N6 75.71(5) 2_765 3_675
N1 Zn1 N6 75.71(5) . 2_765
N1 Zn1 N6 164.30(5) 3_675 2_765
N1 Zn1 N6 96.32(5) 2_765 2_765
N6 Zn1 N6 89.96(5) 3_675 2_765
N1 Zn1 N6 96.32(5) . .
N1 Zn1 N6 75.71(5) 3_675 .
N1 Zn1 N6 164.30(5) 2_765 .
N6 Zn1 N6 89.96(5) 3_675 .
N6 Zn1 N6 89.96(5) 2_765 .

loop_
_geom_bond_atom_site_label_1
_geom_bond_atom_site_label_2
_geom_bond_distance
_geom_bond_site_symmetry_2
C1 N2 1.298(2) .
C1 N3 1.3676(19) .
C2 N1 1.3154(18) .
C2 N5 1.3520(18) .
C2 N3 1.3531(17) .
Cl1 O1 1.4362(13) .
Cl1 O1 1.4362(13) 3_665
Cl1 O1 1.4362(13) 2_655
Cl1 O2 1.440(3) .
N1 N2 1.4044(17) .
N1 Zn1 2.0506(13) .
N3 N4 1.4030(19) .
N5 N6 1.4256(19) 2_765
N6 N5 1.4256(19) 3_675
N6 Zn1 2.3128(14) .
Zn1 N1 2.0506(13) 3_675
Zn1 N1 2.0506(13) 2_765
Zn1 N6 2.3128(14) 3_675
Zn1 N6 2.3128(14) 2_765
